data_7039022
loop_
_publ_author_name
'Krebs, K. M.'
'Maudrich, J.-J.'
'Wesemann, L.'

_publ_section_title
;
 Reaction of stannylene phosphorus Lewis pairs with dichlorides of
 germanium, tin and lead - the formation of base stabilized stannyl
 stannylenes/germylenes and redox reaction with PbCl2.
;
_journal_issue 19
_journal_name_full 'Dalton transactions (Cambridge, England : 2003)'
_journal_page_first 8081
_journal_page_last 8088
_journal_paper_doi 10.1039/c6dt00916f
_journal_volume 45
_journal_year 2016
_chemical_formula_sum 'C68 H80 Cl2 Ge P Sn'
_chemical_formula_weight 1190.47
_chemical_name_systematic
; 
 ? 
;
_space_group_IT_number 33
_symmetry_cell_setting orthorhombic
_symmetry_space_group_name_Hall 'P 2c -2n'
_symmetry_space_group_name_H-M 'P n a 21'
_atom_sites_solution_hydrogens geom
_atom_sites_solution_primary direct
_atom_sites_solution_secondary difmap
_audit_creation_method SHELXL-97
_audit_update_record
;
2016-03-03 deposited with the CCDC.
2016-03-30 downloaded from the CCDC.
;
_cell_angle_alpha 90.00
_cell_angle_beta 90.00
_cell_angle_gamma 90.00
_cell_formula_units_Z 4
_cell_length_a 29.0011(11)
_cell_length_b 19.7482(7)
_cell_length_c 10.5468(4)
_cell_measurement_reflns_used 9565
_cell_measurement_temperature 100(2)
_cell_measurement_theta_max 28.32
_cell_measurement_theta_min 2.39
_cell_volume 6040.4(4)
_computing_cell_refinement 'Bruker SAINT'
_computing_data_collection 'Bruker APEX2'
_computing_data_reduction 'Bruker SAINT'
_computing_molecular_graphics 'Bruker SHELXTL'
_computing_publication_material 'Bruker SHELXTL'
_computing_structure_refinement 'SHELXL-97 (Sheldrick, 2008)'
_computing_structure_solution 'SHELXS-97 (Sheldrick, 2008)'
_diffrn_ambient_temperature 100(2)
_diffrn_detector_area_resol_mean 8.3333
_diffrn_measured_fraction_theta_full 0.998
_diffrn_measured_fraction_theta_max 0.998
_diffrn_measurement_device_type 'Bruker APEX-II CCD'
_diffrn_measurement_method '\f and \w scans'
_diffrn_radiation_monochromator graphite
_diffrn_radiation_source 'fine-focus sealed tube'
_diffrn_radiation_type MoK\a
_diffrn_radiation_wavelength 0.71073
_diffrn_reflns_av_R_equivalents 0.0286
_diffrn_reflns_av_sigmaI/netI 0.0292
_diffrn_reflns_limit_h_max 38
_diffrn_reflns_limit_h_min -38
_diffrn_reflns_limit_k_max 26
_diffrn_reflns_limit_k_min -25
_diffrn_reflns_limit_l_max 13
_diffrn_reflns_limit_l_min -14
_diffrn_reflns_number 82847
_diffrn_reflns_theta_full 28.33
_diffrn_reflns_theta_max 28.33
_diffrn_reflns_theta_min 2.06
_exptl_absorpt_coefficient_mu 1.065
_exptl_absorpt_correction_T_max 1.0000
_exptl_absorpt_correction_T_min 0.8836
_exptl_absorpt_correction_type numerical
_exptl_absorpt_process_details 'SADABS V2008/1 (Bruker AXS)'
_exptl_crystal_colour yellow
_exptl_crystal_density_diffrn 1.309
_exptl_crystal_density_method 'not measured'
_exptl_crystal_description block
_exptl_crystal_F_000 2476
_exptl_crystal_size_max 0.329
_exptl_crystal_size_mid 0.288
_exptl_crystal_size_min 0.124
_refine_diff_density_max 0.986
_refine_diff_density_min -0.811
_refine_diff_density_rms 0.061
_refine_ls_abs_structure_details 'Flack H D (1983), Acta Cryst. A39, 876-881'
_refine_ls_abs_structure_Flack 0.011(6)
_refine_ls_extinction_method none
_refine_ls_goodness_of_fit_ref 1.072
_refine_ls_hydrogen_treatment constr
_refine_ls_matrix_type full
_refine_ls_number_parameters 693
_refine_ls_number_reflns 14658
_refine_ls_number_restraints 1
_refine_ls_restrained_S_all 1.072
_refine_ls_R_factor_all 0.0304
_refine_ls_R_factor_gt 0.0276
_refine_ls_shift/su_max 0.003
_refine_ls_shift/su_mean 0.000
_refine_ls_structure_factor_coef Fsqd
_refine_ls_weighting_details 'calc w=1/[\s^2^(Fo^2^)+(0.0257P)^2^+3.5338P] where P=(Fo^2^+2Fc^2^)/3'
_refine_ls_weighting_scheme calc
_refine_ls_wR_factor_gt 0.0623
_refine_ls_wR_factor_ref 0.0633
_reflns_number_gt 13919
_reflns_number_total 14658
_reflns_threshold_expression >2sigma(I)
_cod_data_source_file c6dt00916f2.cif
_cod_data_source_block kk96_0ma
_cod_depositor_comments
;
The following automatic conversions were performed:

'_symmetry_cell_setting' value 'Orthorhombic' changed to
'orthorhombic' according to
/usr/data/users/saulius/crontab/automatic-downloads/rss-feeds/RSC/lib/dictionaries/cif_core.dic
dictionary named 'cif_core.dic' version 2.4.2 from 2011-04-26.

Automatic conversion script
Id: cif_fix_values 4268 2015-11-12 08:31:59Z antanas 

 Adding full bibliography for 7039020--7039024.cif.
;
_cod_original_sg_symbol_H-M 'Pna2(1) '
_cod_database_code 7039022

loop_
_symmetry_equiv_pos_as_xyz
'x, y, z'
'-x, -y, z+1/2'
'-x+1/2, y+1/2, z+1/2'
'x+1/2, -y+1/2, z'

loop_
_atom_site_label
_atom_site_type_symbol
_atom_site_fract_x
_atom_site_fract_y
_atom_site_fract_z
_atom_site_U_iso_or_equiv
_atom_site_adp_type
_atom_site_occupancy
_atom_site_symmetry_multiplicity
_atom_site_calc_flag
_atom_site_refinement_flags
_atom_site_disorder_assembly
_atom_site_disorder_group
Sn1 Sn 0.301870(4) 0.352602(6) 0.206628(17) 0.01542(3) Uani 1 1 d . . .
Cl1 Cl 0.32292(2) 0.42490(3) 0.37817(6) 0.02577(12) Uani 1 1 d . . .
Ge1 Ge 0.265332(8) 0.234220(12) 0.29270(3) 0.02110(5) Uani 1 1 d . . .
P1 P 0.33343(2) 0.18944(3) 0.17809(6) 0.01744(12) Uani 1 1 d . . .
C1 C 0.26566(7) 0.42874(11) 0.0951(2) 0.0147(4) Uani 1 1 d . . .
C2 C 0.28663(8) 0.48360(11) 0.0320(2) 0.0156(4) Uani 1 1 d . . .
Cl2 Cl 0.30339(2) 0.24158(4) 0.48217(7) 0.03314(15) Uani 1 1 d . . .
C3 C 0.25912(8) 0.53501(11) -0.0182(2) 0.0196(5) Uani 1 1 d . . .
H3 H 0.2733 0.5716 -0.0617 0.023 Uiso 1 1 calc R . .
C4 C 0.21167(8) 0.53382(12) -0.0062(3) 0.0220(5) Uani 1 1 d . . .
H4 H 0.1936 0.5703 -0.0377 0.026 Uiso 1 1 calc R . .
C5 C 0.19061(8) 0.47933(12) 0.0520(2) 0.0193(5) Uani 1 1 d . . .
H5 H 0.1580 0.4781 0.0595 0.023 Uiso 1 1 calc R . .
C6 C 0.21708(8) 0.42617(11) 0.0997(2) 0.0162(4) Uani 1 1 d . . .
C7 C 0.19197(7) 0.36398(11) 0.1444(2) 0.0150(5) Uani 1 1 d . . .
C8 C 0.17681(8) 0.35616(12) 0.2697(2) 0.0188(5) Uani 1 1 d . . .
C9 C 0.18444(8) 0.41201(13) 0.3665(3) 0.0229(5) Uani 1 1 d . . .
H9 H 0.2100 0.4413 0.3343 0.027 Uiso 1 1 calc R . .
C10 C 0.14125(9) 0.45641(14) 0.3765(3) 0.0338(6) Uani 1 1 d . . .
H10A H 0.1330 0.4733 0.2922 0.051 Uiso 1 1 calc R . .
H10B H 0.1475 0.4947 0.4330 0.051 Uiso 1 1 calc R . .
H10C H 0.1157 0.4296 0.4107 0.051 Uiso 1 1 calc R . .
C11 C 0.19862(10) 0.38641(16) 0.4968(3) 0.0339(6) Uani 1 1 d . . .
H11A H 0.2259 0.3575 0.4886 0.051 Uiso 1 1 calc R . .
H11B H 0.1733 0.3603 0.5339 0.051 Uiso 1 1 calc R . .
H11C H 0.2058 0.4250 0.5517 0.051 Uiso 1 1 calc R . .
C12 C 0.15300(7) 0.29695(12) 0.3023(3) 0.0209(5) Uani 1 1 d . . .
H12 H 0.1422 0.2916 0.3868 0.025 Uiso 1 1 calc R . .
C13 C 0.14474(7) 0.24607(11) 0.2153(3) 0.0205(4) Uani 1 1 d . . .
C14 C 0.11942(9) 0.18158(13) 0.2522(3) 0.0277(6) Uani 1 1 d . . .
H14 H 0.1130 0.1837 0.3453 0.033 Uiso 1 1 calc R . .
C15 C 0.14911(10) 0.11859(13) 0.2274(3) 0.0369(7) Uani 1 1 d . . .
H15A H 0.1519 0.1113 0.1358 0.055 Uiso 1 1 calc R . .
H15B H 0.1345 0.0790 0.2664 0.055 Uiso 1 1 calc R . .
H15C H 0.1798 0.1253 0.2641 0.055 Uiso 1 1 calc R . .
C16 C 0.07323(10) 0.17621(15) 0.1834(4) 0.0404(8) Uani 1 1 d . . .
H16A H 0.0785 0.1765 0.0916 0.061 Uiso 1 1 calc R . .
H16B H 0.0537 0.2147 0.2067 0.061 Uiso 1 1 calc R . .
H16C H 0.0579 0.1339 0.2076 0.061 Uiso 1 1 calc R . .
C17 C 0.15986(8) 0.25487(12) 0.0920(2) 0.0213(5) Uani 1 1 d . . .
H17 H 0.1543 0.2201 0.0318 0.026 Uiso 1 1 calc R . .
C18 C 0.18302(8) 0.31328(11) 0.0534(2) 0.0178(4) Uani 1 1 d . . .
C19 C 0.19654(8) 0.32127(12) -0.0854(2) 0.0196(5) Uani 1 1 d . . .
H19 H 0.2095 0.3678 -0.0969 0.024 Uiso 1 1 calc R . .
C20 C 0.23375(9) 0.27016(13) -0.1231(3) 0.0282(5) Uani 1 1 d . . .
H20A H 0.2422 0.2770 -0.2122 0.042 Uiso 1 1 calc R . .
H20B H 0.2219 0.2241 -0.1118 0.042 Uiso 1 1 calc R . .
H20C H 0.2610 0.2766 -0.0695 0.042 Uiso 1 1 calc R . .
C21 C 0.15419(9) 0.31472(13) -0.1706(3) 0.0270(5) Uani 1 1 d . . .
H21A H 0.1633 0.3216 -0.2592 0.041 Uiso 1 1 calc R . .
H21B H 0.1313 0.3489 -0.1466 0.041 Uiso 1 1 calc R . .
H21C H 0.1408 0.2694 -0.1608 0.041 Uiso 1 1 calc R . .
C22 C 0.33762(8) 0.48950(11) 0.0059(2) 0.0169(4) Uani 1 1 d . . .
C23 C 0.36414(8) 0.53886(11) 0.0685(2) 0.0193(5) Uani 1 1 d . . .
C24 C 0.34364(9) 0.58402(13) 0.1715(2) 0.0260(6) Uani 1 1 d . . .
H24 H 0.3134 0.5639 0.1974 0.031 Uiso 1 1 calc R . .
C25 C 0.33412(11) 0.65497(14) 0.1192(3) 0.0358(7) Uani 1 1 d . . .
H25A H 0.3634 0.6770 0.0980 0.054 Uiso 1 1 calc R . .
H25B H 0.3179 0.6818 0.1833 0.054 Uiso 1 1 calc R . .
H25C H 0.3150 0.6515 0.0429 0.054 Uiso 1 1 calc R . .
C26 C 0.37397(11) 0.58846(16) 0.2899(3) 0.0395(7) Uani 1 1 d . . .
H26A H 0.4034 0.6098 0.2680 0.059 Uiso 1 1 calc R . .
H26B H 0.3796 0.5428 0.3228 0.059 Uiso 1 1 calc R . .
H26C H 0.3583 0.6156 0.3547 0.059 Uiso 1 1 calc R . .
C27 C 0.40979(8) 0.54922(12) 0.0314(3) 0.0245(5) Uani 1 1 d . . .
H27 H 0.4278 0.5820 0.0749 0.029 Uiso 1 1 calc R . .
C28 C 0.42959(8) 0.51284(12) -0.0673(3) 0.0267(6) Uani 1 1 d . B .
C29 C 0.47882(10) 0.52800(15) -0.1114(4) 0.0433(8) Uani 1 1 d . . .
H29A H 0.4810 0.5784 -0.1186 0.052 Uiso 1 1 calc R A 1
H29B H 0.4737 0.5374 -0.2035 0.052 Uiso 1 1 calc R A 2
C32 C 0.40305(9) 0.46340(12) -0.1264(3) 0.0260(5) Uani 1 1 d . . .
H32 H 0.4165 0.4371 -0.1922 0.031 Uiso 1 1 calc R B .
C33 C 0.35736(8) 0.45109(11) -0.0925(2) 0.0215(5) Uani 1 1 d . B .
C34 C 0.32944(9) 0.39896(13) -0.1658(3) 0.0274(6) Uani 1 1 d . . .
H34 H 0.3053 0.3809 -0.1071 0.033 Uiso 1 1 calc R B .
C35 C 0.35802(11) 0.33868(14) -0.2123(3) 0.0393(7) Uani 1 1 d . B .
H35A H 0.3374 0.3041 -0.2476 0.059 Uiso 1 1 calc R . .
H35B H 0.3754 0.3194 -0.1412 0.059 Uiso 1 1 calc R . .
H35C H 0.3796 0.3539 -0.2780 0.059 Uiso 1 1 calc R . .
C36 C 0.30459(12) 0.43226(18) -0.2769(4) 0.0488(8) Uani 1 1 d . B .
H36A H 0.3273 0.4528 -0.3340 0.073 Uiso 1 1 calc R . .
H36B H 0.2837 0.4674 -0.2450 0.073 Uiso 1 1 calc R . .
H36C H 0.2868 0.3980 -0.3231 0.073 Uiso 1 1 calc R . .
C37 C 0.31151(8) 0.15308(11) 0.0331(3) 0.0218(5) Uani 1 1 d . . .
C38 C 0.27280(9) 0.11059(13) 0.0407(3) 0.0271(5) Uani 1 1 d . . .
H38 H 0.2583 0.1032 0.1202 0.033 Uiso 1 1 calc R . .
C39 C 0.25566(10) 0.07943(14) -0.0667(3) 0.0347(7) Uani 1 1 d . . .
H39 H 0.2298 0.0500 -0.0604 0.042 Uiso 1 1 calc R . .
C40 C 0.27590(9) 0.09092(14) -0.1830(3) 0.0348(7) Uani 1 1 d . . .
H40 H 0.2638 0.0697 -0.2567 0.042 Uiso 1 1 calc R . .
C41 C 0.31389(10) 0.13338(15) -0.1925(3) 0.0330(6) Uani 1 1 d . . .
H41 H 0.3275 0.1418 -0.2729 0.040 Uiso 1 1 calc R . .
C42 C 0.33199(9) 0.16354(12) -0.0848(3) 0.0247(5) Uani 1 1 d . . .
H42 H 0.3585 0.1915 -0.0913 0.030 Uiso 1 1 calc R . .
C43 C 0.37839(8) 0.25014(11) 0.1380(2) 0.0177(4) Uani 1 1 d . . .
C44 C 0.42213(8) 0.22614(11) 0.1047(3) 0.0229(5) Uani 1 1 d . . .
H44 H 0.4273 0.1788 0.0962 0.027 Uiso 1 1 calc R . .
C45 C 0.45786(8) 0.27107(13) 0.0840(3) 0.0288(6) Uani 1 1 d . . .
H45 H 0.4874 0.2548 0.0597 0.035 Uiso 1 1 calc R . .
C46 C 0.45047(9) 0.34005(12) 0.0989(3) 0.0273(6) Uani 1 1 d . . .
H46 H 0.4753 0.3708 0.0882 0.033 Uiso 1 1 calc R . .
C47 C 0.40720(8) 0.36420(11) 0.1292(3) 0.0214(5) Uani 1 1 d . . .
H47 H 0.4026 0.4116 0.1377 0.026 Uiso 1 1 calc R . .
C48 C 0.37010(8) 0.32023(11) 0.1476(2) 0.0177(4) Uani 1 1 d . . .
C49 C 0.36413(8) 0.12156(11) 0.2577(2) 0.0218(5) Uani 1 1 d . . .
C50 C 0.36249(9) 0.05503(11) 0.2161(3) 0.0292(5) Uani 1 1 d . . .
H50 H 0.3447 0.0435 0.1437 0.035 Uiso 1 1 calc R . .
C51 C 0.38694(10) 0.00527(13) 0.2805(3) 0.0386(7) Uani 1 1 d . . .
H51 H 0.3856 -0.0403 0.2518 0.046 Uiso 1 1 calc R . .
C52 C 0.41307(10) 0.02095(16) 0.3848(3) 0.0409(8) Uani 1 1 d . . .
H52 H 0.4299 -0.0134 0.4277 0.049 Uiso 1 1 calc R . .
C53 C 0.41468(10) 0.08745(16) 0.4273(3) 0.0394(7) Uani 1 1 d . . .
H53 H 0.4326 0.0988 0.4997 0.047 Uiso 1 1 calc R . .
C54 C 0.39015(9) 0.13730(14) 0.3641(3) 0.0308(6) Uani 1 1 d . . .
H54 H 0.3912 0.1827 0.3938 0.037 Uiso 1 1 calc R . .
C56 C 0.42911(18) 0.3123(3) 0.4738(6) 0.102(2) Uani 1 1 d . . .
H56A H 0.4283 0.3130 0.3809 0.153 Uiso 1 1 calc R . .
H56B H 0.4286 0.3588 0.5060 0.153 Uiso 1 1 calc R . .
H56C H 0.4022 0.2877 0.5059 0.153 Uiso 1 1 calc R . .
C57 C 0.47345(14) 0.2767(3) 0.5185(5) 0.0721(14) Uani 1 1 d . . .
C58 C 0.49245(17) 0.2948(2) 0.6359(5) 0.0744(13) Uani 1 1 d . . .
H58 H 0.4775 0.3264 0.6899 0.089 Uiso 1 1 calc R . .
C59 C 0.53443(17) 0.2644(2) 0.6713(5) 0.0734(14) Uani 1 1 d . . .
H59 H 0.5482 0.2758 0.7502 0.088 Uiso 1 1 calc R . .
C60 C 0.55520(15) 0.2195(3) 0.5943(5) 0.0703(13) Uani 1 1 d . . .
H60 H 0.5836 0.1997 0.6194 0.084 Uiso 1 1 calc R . .
C61 C 0.53609(14) 0.2017(3) 0.4799(5) 0.0742(13) Uani 1 1 d . . .
H61 H 0.5506 0.1691 0.4273 0.089 Uiso 1 1 calc R . .
C62 C 0.49557(13) 0.2319(2) 0.4428(4) 0.0637(11) Uani 1 1 d . . .
H62 H 0.4828 0.2211 0.3623 0.076 Uiso 1 1 calc R . .
C63 C 0.46244(13) 0.1166(2) -0.1992(4) 0.0622(10) Uani 1 1 d . . .
H63A H 0.4408 0.0797 -0.2166 0.093 Uiso 1 1 calc R . .
H63B H 0.4846 0.1202 -0.2690 0.093 Uiso 1 1 calc R . .
H63C H 0.4454 0.1592 -0.1910 0.093 Uiso 1 1 calc R . .
C64 C 0.48788(10) 0.10225(15) -0.0774(3) 0.0376(7) Uani 1 1 d . . .
C65 C 0.52746(11) 0.13811(15) -0.0459(4) 0.0419(8) Uani 1 1 d . . .
H65 H 0.5392 0.1708 -0.1036 0.050 Uiso 1 1 calc R . .
C66 C 0.55009(11) 0.12725(17) 0.0673(4) 0.0503(10) Uani 1 1 d . . .
H66 H 0.5770 0.1525 0.0877 0.060 Uiso 1 1 calc R . .
C67 C 0.53340(12) 0.0795(2) 0.1506(4) 0.0544(10) Uani 1 1 d . . .
H67 H 0.5485 0.0716 0.2292 0.065 Uiso 1 1 calc R . .
C68 C 0.47230(11) 0.05432(17) 0.0063(4) 0.0466(8) Uani 1 1 d . . .
H68 H 0.4457 0.0284 -0.0140 0.056 Uiso 1 1 calc R . .
C69 C 0.49457(12) 0.0435(2) 0.1182(4) 0.0563(10) Uani 1 1 d . . .
H69 H 0.4830 0.0103 0.1752 0.068 Uiso 1 1 calc R . .
C75 C 0.4936(2) 0.5025(3) -0.2255(7) 0.0442(17) Uani 0.554(5) 1 d P B 1
H75A H 0.4948 0.4530 -0.2209 0.066 Uiso 0.554(5) 1 calc PR B 1
H75B H 0.5244 0.5202 -0.2444 0.066 Uiso 0.554(5) 1 calc PR B 1
H75C H 0.4722 0.5162 -0.2926 0.066 Uiso 0.554(5) 1 calc PR B 1
C76 C 0.51368(18) 0.5064(3) 0.0024(7) 0.0467(17) Uani 0.554(5) 1 d P B 1
H76A H 0.5090 0.4586 0.0233 0.070 Uiso 0.554(5) 1 calc PR B 1
H76B H 0.5074 0.5343 0.0774 0.070 Uiso 0.554(5) 1 calc PR B 1
H76C H 0.5456 0.5134 -0.0250 0.070 Uiso 0.554(5) 1 calc PR B 1
C77 C 0.5091(2) 0.4642(4) -0.1180(7) 0.0341(16) Uani 0.446(5) 1 d P B 2
H77A H 0.4906 0.4260 -0.1489 0.051 Uiso 0.446(5) 1 calc PR B 2
H77B H 0.5210 0.4537 -0.0333 0.051 Uiso 0.446(5) 1 calc PR B 2
H77C H 0.5349 0.4721 -0.1760 0.051 Uiso 0.446(5) 1 calc PR B 2
C78 C 0.5009(2) 0.5862(4) -0.0739(8) 0.0401(18) Uani 0.446(5) 1 d P B 2
H78A H 0.5287 0.5927 -0.1253 0.060 Uiso 0.446(5) 1 calc PR B 2
H78B H 0.5095 0.5825 0.0157 0.060 Uiso 0.446(5) 1 calc PR B 2
H78C H 0.4803 0.6250 -0.0854 0.060 Uiso 0.446(5) 1 calc PR B 2

loop_
_atom_site_aniso_label
_atom_site_aniso_U_11
_atom_site_aniso_U_22
_atom_site_aniso_U_33
_atom_site_aniso_U_23
_atom_site_aniso_U_13
_atom_site_aniso_U_12
Sn1 0.01633(6) 0.01410(6) 0.01583(7) -0.00051(7) -0.00099(7) 0.00343(5)
Cl1 0.0335(3) 0.0245(3) 0.0194(3) -0.0066(2) -0.0047(2) 0.0044(2)
Ge1 0.01937(11) 0.01888(11) 0.02504(13) 0.00267(11) 0.00097(11) 0.00082(9)
P1 0.0186(3) 0.0133(2) 0.0205(4) -0.0005(2) -0.0022(2) 0.00117(19)
C1 0.0174(10) 0.0150(9) 0.0116(11) -0.0046(8) 0.0006(8) 0.0021(8)
C2 0.0172(10) 0.0179(10) 0.0116(11) -0.0037(8) 0.0001(8) 0.0020(8)
Cl2 0.0447(4) 0.0328(3) 0.0219(3) 0.0045(3) -0.0043(3) 0.0062(3)
C3 0.0236(12) 0.0168(10) 0.0184(12) 0.0020(9) -0.0010(9) -0.0006(8)
C4 0.0224(11) 0.0192(11) 0.0245(13) 0.0045(10) -0.0058(10) 0.0071(9)
C5 0.0173(11) 0.0201(11) 0.0204(12) -0.0003(9) -0.0026(9) 0.0027(8)
C6 0.0192(10) 0.0170(10) 0.0125(11) -0.0047(8) -0.0017(9) 0.0020(8)
C7 0.0121(10) 0.0163(10) 0.0166(12) -0.0005(9) -0.0020(8) 0.0027(8)
C8 0.0134(11) 0.0240(11) 0.0189(13) -0.0004(9) -0.0014(9) 0.0040(8)
C9 0.0215(11) 0.0292(12) 0.0180(13) -0.0026(10) -0.0015(10) -0.0007(9)
C10 0.0311(14) 0.0352(14) 0.0350(16) -0.0165(13) -0.0003(12) 0.0068(11)
C11 0.0385(16) 0.0469(17) 0.0163(14) -0.0044(12) -0.0028(11) -0.0040(13)
C12 0.0165(10) 0.0273(12) 0.0188(12) 0.0047(10) 0.0021(9) 0.0022(9)
C13 0.0168(9) 0.0212(9) 0.0236(13) 0.0071(11) -0.0025(11) -0.0009(7)
C14 0.0269(12) 0.0264(12) 0.0296(14) 0.0091(10) -0.0013(10) -0.0061(10)
C15 0.0369(14) 0.0254(12) 0.048(2) 0.0128(13) 0.0033(14) -0.0020(10)
C16 0.0327(14) 0.0389(14) 0.050(2) 0.0140(14) -0.0084(14) -0.0158(11)
C17 0.0241(12) 0.0171(10) 0.0228(13) 0.0005(9) -0.0056(10) -0.0001(9)
C18 0.0172(10) 0.0187(10) 0.0176(12) 0.0005(9) -0.0030(9) 0.0015(8)
C19 0.0255(12) 0.0181(10) 0.0153(12) -0.0026(9) -0.0010(9) -0.0018(9)
C20 0.0313(13) 0.0283(13) 0.0250(14) -0.0034(11) 0.0023(11) 0.0044(10)
C21 0.0297(13) 0.0306(13) 0.0208(14) 0.0011(10) -0.0054(10) -0.0009(10)
C22 0.0185(10) 0.0157(10) 0.0164(12) 0.0013(8) 0.0004(9) 0.0029(8)
C23 0.0199(11) 0.0182(10) 0.0197(12) 0.0005(9) 0.0007(9) 0.0006(8)
C24 0.0285(12) 0.0279(12) 0.0217(14) -0.0098(9) 0.0019(10) -0.0073(10)
C25 0.0388(15) 0.0280(13) 0.0407(18) -0.0174(12) -0.0008(14) 0.0025(11)
C26 0.0450(16) 0.0452(16) 0.0284(15) -0.0076(14) -0.0039(14) -0.0179(13)
C27 0.0230(12) 0.0210(11) 0.0294(14) 0.0027(10) -0.0007(10) -0.0022(9)
C28 0.0191(11) 0.0228(11) 0.0381(16) 0.0074(11) 0.0056(10) 0.0054(9)
C29 0.0257(14) 0.0316(15) 0.073(2) 0.0219(16) 0.0167(15) 0.0055(11)
C32 0.0279(12) 0.0220(11) 0.0280(14) 0.0015(10) 0.0088(11) 0.0074(9)
C33 0.0253(12) 0.0178(10) 0.0213(13) 0.0022(9) 0.0026(10) 0.0022(9)
C34 0.0329(14) 0.0268(12) 0.0225(14) -0.0081(10) 0.0054(11) -0.0031(10)
C35 0.0483(17) 0.0309(14) 0.0386(17) -0.0164(13) 0.0125(15) -0.0038(12)
C36 0.064(2) 0.0542(18) 0.028(2) -0.0134(16) -0.0161(16) 0.0057(15)
C37 0.0224(12) 0.0172(10) 0.0257(14) -0.0045(10) -0.0039(10) -0.0002(9)
C38 0.0254(12) 0.0232(12) 0.0328(15) -0.0020(11) -0.0001(11) -0.0026(10)
C39 0.0257(13) 0.0272(13) 0.051(2) -0.0136(13) -0.0029(13) -0.0037(10)
C40 0.0305(14) 0.0328(14) 0.0411(19) -0.0180(13) -0.0094(12) 0.0034(11)
C41 0.0331(14) 0.0375(14) 0.0283(16) -0.0089(12) -0.0017(12) 0.0070(11)
C42 0.0262(12) 0.0205(11) 0.0273(14) -0.0032(10) -0.0015(10) 0.0005(9)
C43 0.0183(10) 0.0153(10) 0.0197(12) -0.0001(9) -0.0035(9) 0.0001(8)
C44 0.0220(11) 0.0147(10) 0.0318(14) -0.0033(10) -0.0009(10) 0.0025(8)
C45 0.0139(11) 0.0251(12) 0.0475(18) -0.0043(12) 0.0009(11) 0.0056(9)
C46 0.0193(11) 0.0191(11) 0.0435(17) 0.0010(11) -0.0004(11) -0.0022(9)
C47 0.0219(11) 0.0132(10) 0.0291(14) 0.0000(9) -0.0028(10) 0.0019(8)
C48 0.0174(10) 0.0165(10) 0.0193(12) 0.0004(9) -0.0043(9) 0.0016(8)
C49 0.0216(11) 0.0162(10) 0.0277(13) 0.0049(9) 0.0019(9) 0.0030(8)
C50 0.0354(12) 0.0200(10) 0.0322(15) 0.0085(12) 0.0085(14) 0.0052(9)
C51 0.0441(16) 0.0214(12) 0.050(2) 0.0106(13) 0.0170(15) 0.0116(11)
C52 0.0327(15) 0.0415(16) 0.049(2) 0.0283(15) 0.0142(14) 0.0169(12)
C53 0.0277(14) 0.0507(18) 0.0397(18) 0.0165(14) -0.0060(12) 0.0078(13)
C54 0.0286(13) 0.0285(13) 0.0352(16) 0.0050(12) -0.0063(12) 0.0051(10)
C56 0.076(3) 0.129(5) 0.100(5) -0.045(4) -0.024(3) 0.016(3)
C57 0.038(2) 0.121(4) 0.057(3) -0.025(3) -0.0103(19) -0.012(2)
C58 0.086(3) 0.071(3) 0.066(3) -0.016(2) -0.018(3) -0.013(2)
C59 0.081(3) 0.080(3) 0.059(3) 0.025(2) -0.030(2) -0.046(2)
C60 0.050(2) 0.078(3) 0.083(4) 0.025(3) -0.018(2) -0.014(2)
C61 0.046(2) 0.093(3) 0.083(3) 0.017(3) -0.011(2) -0.009(2)
C62 0.039(2) 0.100(3) 0.052(2) -0.010(2) -0.0024(18) -0.009(2)
C63 0.046(2) 0.075(3) 0.066(3) -0.004(2) -0.007(2) 0.0084(18)
C64 0.0278(14) 0.0364(15) 0.049(2) -0.0149(14) 0.0052(13) 0.0079(12)
C65 0.0354(16) 0.0265(14) 0.064(2) -0.0053(14) 0.0053(15) 0.0055(12)
C66 0.0313(16) 0.0382(16) 0.081(3) -0.0324(18) 0.0014(17) 0.0030(13)
C67 0.0434(19) 0.081(3) 0.039(2) -0.0133(19) 0.0004(16) 0.0143(18)
C68 0.0293(15) 0.0464(18) 0.064(2) -0.0099(17) 0.0084(16) -0.0059(13)
C69 0.045(2) 0.073(3) 0.051(2) 0.0155(19) 0.0190(18) 0.0028(18)
C75 0.039(3) 0.030(3) 0.064(4) 0.003(3) 0.029(3) 0.002(2)
C76 0.024(3) 0.048(3) 0.068(5) 0.021(3) 0.004(3) -0.002(2)
C77 0.023(3) 0.050(4) 0.029(4) 0.007(3) 0.007(3) 0.013(3)
C78 0.026(3) 0.047(4) 0.047(4) 0.009(3) 0.010(3) -0.004(3)

loop_
_atom_type_symbol
_atom_type_description
_atom_type_scat_dispersion_real
_atom_type_scat_dispersion_imag
_atom_type_scat_source
C C 0.0033 0.0016 'International Tables Vol C Tables 4.2.6.8 and 6.1.1.4'
P P 0.1023 0.0942 'International Tables Vol C Tables 4.2.6.8 and 6.1.1.4'
Cl Cl 0.1484 0.1585 'International Tables Vol C Tables 4.2.6.8 and 6.1.1.4'
Ge Ge 0.1547 1.8001 'International Tables Vol C Tables 4.2.6.8 and 6.1.1.4'
Sn Sn -0.6537 1.4246 'International Tables Vol C Tables 4.2.6.8 and 6.1.1.4'
H H 0.0000 0.0000 'International Tables Vol C Tables 4.2.6.8 and 6.1.1.4'

loop_
_geom_angle_atom_site_label_1
_geom_angle_atom_site_label_2
_geom_angle_atom_site_label_3
_geom_angle
C48 Sn1 C1 119.20(8)
C48 Sn1 Cl1 99.23(6)
C1 Sn1 Cl1 96.89(6)
C48 Sn1 Ge1 101.39(6)
C1 Sn1 Ge1 125.80(6)
Cl1 Sn1 Ge1 111.149(18)
Cl2 Ge1 P1 93.69(2)
Cl2 Ge1 Sn1 92.81(2)
P1 Ge1 Sn1 80.424(15)
C37 P1 C49 105.72(11)
C37 P1 C43 108.50(12)
C49 P1 C43 104.02(11)
C37 P1 Ge1 105.93(8)
C49 P1 Ge1 115.38(8)
C43 P1 Ge1 116.67(8)
C2 C1 C6 118.4(2)
C2 C1 Sn1 125.27(15)
C6 C1 Sn1 115.97(16)
C3 C2 C1 119.4(2)
C3 C2 C22 115.8(2)
C1 C2 C22 124.65(19)
C4 C3 C2 121.5(2)
C4 C3 H3 119.3
C2 C3 H3 119.3
C5 C4 C3 119.6(2)
C5 C4 H4 120.2
C3 C4 H4 120.2
C4 C5 C6 120.2(2)
C4 C5 H5 119.9
C6 C5 H5 119.9
C5 C6 C1 120.7(2)
C5 C6 C7 117.5(2)
C1 C6 C7 121.60(19)
C8 C7 C18 120.4(2)
C8 C7 C6 122.5(2)
C18 C7 C6 117.1(2)
C12 C8 C7 118.6(2)
C12 C8 C9 120.9(2)
C7 C8 C9 120.5(2)
C8 C9 C11 113.9(2)
C8 C9 C10 110.0(2)
C11 C9 C10 110.5(2)
C8 C9 H9 107.4
C11 C9 H9 107.4
C10 C9 H9 107.4
C9 C10 H10A 109.5
C9 C10 H10B 109.5
H10A C10 H10B 109.5
C9 C10 H10C 109.5
H10A C10 H10C 109.5
H10B C10 H10C 109.5
C9 C11 H11A 109.5
C9 C11 H11B 109.5
H11A C11 H11B 109.5
C9 C11 H11C 109.5
H11A C11 H11C 109.5
H11B C11 H11C 109.5
C13 C12 C8 122.0(2)
C13 C12 H12 119.0
C8 C12 H12 119.0
C12 C13 C17 118.6(2)
C12 C13 C14 121.5(2)
C17 C13 C14 120.0(2)
C13 C14 C16 111.1(2)
C13 C14 C15 111.3(2)
C16 C14 C15 110.8(2)
C13 C14 H14 107.8
C16 C14 H14 107.8
C15 C14 H14 107.8
C14 C15 H15A 109.5
C14 C15 H15B 109.5
H15A C15 H15B 109.5
C14 C15 H15C 109.5
H15A C15 H15C 109.5
H15B C15 H15C 109.5
C14 C16 H16A 109.5
C14 C16 H16B 109.5
H16A C16 H16B 109.5
C14 C16 H16C 109.5
H16A C16 H16C 109.5
H16B C16 H16C 109.5
C13 C17 C18 122.1(2)
C13 C17 H17 119.0
C18 C17 H17 119.0
C17 C18 C7 118.5(2)
C17 C18 C19 119.4(2)
C7 C18 C19 122.2(2)
C18 C19 C21 110.5(2)
C18 C19 C20 111.3(2)
C21 C19 C20 111.0(2)
C18 C19 H19 108.0
C21 C19 H19 108.0
C20 C19 H19 108.0
C19 C20 H20A 109.5
C19 C20 H20B 109.5
H20A C20 H20B 109.5
C19 C20 H20C 109.5
H20A C20 H20C 109.5
H20B C20 H20C 109.5
C19 C21 H21A 109.5
C19 C21 H21B 109.5
H21A C21 H21B 109.5
C19 C21 H21C 109.5
H21A C21 H21C 109.5
H21B C21 H21C 109.5
C23 C22 C33 119.8(2)
C23 C22 C2 120.2(2)
C33 C22 C2 119.5(2)
C27 C23 C22 119.3(2)
C27 C23 C24 118.9(2)
C22 C23 C24 121.8(2)
C23 C24 C26 113.0(2)
C23 C24 C25 110.4(2)
C26 C24 C25 110.2(2)
C23 C24 H24 107.7
C26 C24 H24 107.7
C25 C24 H24 107.7
C24 C25 H25A 109.5
C24 C25 H25B 109.5
H25A C25 H25B 109.5
C24 C25 H25C 109.5
H25A C25 H25C 109.5
H25B C25 H25C 109.5
C24 C26 H26A 109.5
C24 C26 H26B 109.5
H26A C26 H26B 109.5
C24 C26 H26C 109.5
H26A C26 H26C 109.5
H26B C26 H26C 109.5
C28 C27 C23 121.7(2)
C28 C27 H27 119.1
C23 C27 H27 119.1
C27 C28 C32 118.1(2)
C27 C28 C29 120.8(3)
C32 C28 C29 121.1(3)
C75 C29 C78 114.4(4)
C75 C29 C28 119.1(4)
C78 C29 C28 120.7(4)
C75 C29 C77 58.8(4)
C78 C29 C77 115.7(4)
C28 C29 C77 112.7(3)
C75 C29 C76 110.9(4)
C78 C29 C76 73.6(4)
C28 C29 C76 107.7(3)
C77 C29 C76 57.6(4)
C75 C29 H29A 106.1
C28 C29 H29A 106.1
C77 C29 H29A 140.9
C76 C29 H29A 106.1
C78 C29 H29B 101.1
C28 C29 H29B 101.1
C77 C29 H29B 101.1
C76 C29 H29B 149.1
H29A C29 H29B 75.5
C28 C32 C33 122.2(2)
C28 C32 H32 118.9
C33 C32 H32 118.9
C32 C33 C22 118.8(2)
C32 C33 C34 119.6(2)
C22 C33 C34 121.5(2)
C33 C34 C36 110.5(2)
C33 C34 C35 113.6(2)
C36 C34 C35 110.2(2)
C33 C34 H34 107.4
C36 C34 H34 107.4
C35 C34 H34 107.4
C34 C35 H35A 109.5
C34 C35 H35B 109.5
H35A C35 H35B 109.5
C34 C35 H35C 109.5
H35A C35 H35C 109.5
H35B C35 H35C 109.5
C34 C36 H36A 109.5
C34 C36 H36B 109.5
H36A C36 H36B 109.5
C34 C36 H36C 109.5
H36A C36 H36C 109.5
H36B C36 H36C 109.5
C42 C37 C38 118.7(2)
C42 C37 P1 123.15(18)
C38 C37 P1 118.1(2)
C39 C38 C37 120.5(3)
C39 C38 H38 119.8
C37 C38 H38 119.8
C40 C39 C38 120.2(3)
C40 C39 H39 119.9
C38 C39 H39 119.9
C39 C40 C41 120.1(3)
C39 C40 H40 119.9
C41 C40 H40 119.9
C42 C41 C40 120.1(3)
C42 C41 H41 120.0
C40 C41 H41 120.0
C41 C42 C37 120.4(2)
C41 C42 H42 119.8
C37 C42 H42 119.8
C44 C43 C48 120.4(2)
C44 C43 P1 118.99(17)
C48 C43 P1 120.53(17)
C45 C44 C43 120.2(2)
C45 C44 H44 119.9
C43 C44 H44 119.9
C44 C45 C46 119.8(2)
C44 C45 H45 120.1
C46 C45 H45 120.1
C47 C46 C45 120.4(2)
C47 C46 H46 119.8
C45 C46 H46 119.8
C46 C47 C48 121.2(2)
C46 C47 H47 119.4
C48 C47 H47 119.4
C47 C48 C43 118.0(2)
C47 C48 Sn1 124.00(16)
C43 C48 Sn1 117.75(16)
C50 C49 C54 119.1(2)
C50 C49 P1 122.5(2)
C54 C49 P1 118.38(19)
C49 C50 C51 119.9(3)
C49 C50 H50 120.0
C51 C50 H50 120.0
C52 C51 C50 121.0(3)
C52 C51 H51 119.5
C50 C51 H51 119.5
C51 C52 C53 119.4(3)
C51 C52 H52 120.3
C53 C52 H52 120.3
C54 C53 C52 120.0(3)
C54 C53 H53 120.0
C52 C53 H53 120.0
C53 C54 C49 120.6(3)
C53 C54 H54 119.7
C49 C54 H54 119.7
C57 C56 H56A 109.5
C57 C56 H56B 109.5
H56A C56 H56B 109.5
C57 C56 H56C 109.5
H56A C56 H56C 109.5
H56B C56 H56C 109.5
C62 C57 C58 120.1(4)
C62 C57 C56 120.9(4)
C58 C57 C56 118.9(5)
C57 C58 C59 117.8(5)
C57 C58 H58 121.1
C59 C58 H58 121.1
C60 C59 C58 120.5(4)
C60 C59 H59 119.7
C58 C59 H59 119.7
C59 C60 C61 121.2(4)
C59 C60 H60 119.4
C61 C60 H60 119.4
C60 C61 C62 119.0(5)
C60 C61 H61 120.5
C62 C61 H61 120.5
C57 C62 C61 121.3(4)
C57 C62 H62 119.3
C61 C62 H62 119.3
C64 C63 H63A 109.5
C64 C63 H63B 109.5
H63A C63 H63B 109.5
C64 C63 H63C 109.5
H63A C63 H63C 109.5
H63B C63 H63C 109.5
C68 C64 C65 118.1(3)
C68 C64 C63 121.1(3)
C65 C64 C63 120.8(3)
C66 C65 C64 121.4(3)
C66 C65 H65 119.3
C64 C65 H65 119.3
C67 C66 C65 119.5(3)
C67 C66 H66 120.3
C65 C66 H66 120.3
C69 C67 C66 119.0(4)
C69 C67 H67 120.5
C66 C67 H67 120.5
C69 C68 C64 120.7(3)
C69 C68 H68 119.7
C64 C68 H68 119.7
C68 C69 C67 121.4(4)
C68 C69 H69 119.3
C67 C69 H69 119.3
C29 C75 H75A 109.5
C29 C75 H75B 109.5
C29 C75 H75C 109.5
C29 C76 H76A 109.5
C29 C76 H76B 109.5
C29 C76 H76C 109.5
C29 C77 H77A 109.5
C29 C77 H77B 109.5
H77A C77 H77B 109.5
C29 C77 H77C 109.5
H77A C77 H77C 109.5
H77B C77 H77C 109.5
C29 C78 H78A 109.5
C29 C78 H78B 109.5
H78A C78 H78B 109.5
C29 C78 H78C 109.5
H78A C78 H78C 109.5
H78B C78 H78C 109.5

loop_
_geom_bond_atom_site_label_1
_geom_bond_atom_site_label_2
_geom_bond_distance
Sn1 C48 2.171(2)
Sn1 C1 2.179(2)
Sn1 Cl1 2.3842(6)
Sn1 Ge1 2.7226(3)
Ge1 Cl2 2.2874(7)
Ge1 P1 2.4786(6)
P1 C37 1.805(3)
P1 C49 1.815(2)
P1 C43 1.821(2)
C1 C2 1.409(3)
C1 C6 1.411(3)
C2 C3 1.396(3)
C2 C22 1.509(3)
C3 C4 1.382(3)
C3 H3 0.9500
C4 C5 1.381(3)
C4 H4 0.9500
C5 C6 1.394(3)
C5 H5 0.9500
C6 C7 1.503(3)
C7 C8 1.402(3)
C7 C18 1.411(3)
C8 C12 1.401(3)
C8 C9 1.519(3)
C9 C11 1.520(4)
C9 C10 1.532(3)
C9 H9 1.0000
C10 H10A 0.9800
C10 H10B 0.9800
C10 H10C 0.9800
C11 H11A 0.9800
C11 H11B 0.9800
C11 H11C 0.9800
C12 C13 1.382(4)
C12 H12 0.9500
C13 C17 1.383(4)
C13 C14 1.521(3)
C14 C16 1.527(4)
C14 C15 1.535(4)
C14 H14 1.0000
C15 H15A 0.9800
C15 H15B 0.9800
C15 H15C 0.9800
C16 H16A 0.9800
C16 H16B 0.9800
C16 H16C 0.9800
C17 C18 1.396(3)
C17 H17 0.9500
C18 C19 1.524(3)
C19 C21 1.527(3)
C19 C20 1.530(3)
C19 H19 1.0000
C20 H20A 0.9800
C20 H20B 0.9800
C20 H20C 0.9800
C21 H21A 0.9800
C21 H21B 0.9800
C21 H21C 0.9800
C22 C23 1.406(3)
C22 C33 1.407(3)
C23 C27 1.396(3)
C23 C24 1.526(3)
C24 C26 1.530(4)
C24 C25 1.531(4)
C24 H24 1.0000
C25 H25A 0.9800
C25 H25B 0.9800
C25 H25C 0.9800
C26 H26A 0.9800
C26 H26B 0.9800
C26 H26C 0.9800
C27 C28 1.389(4)
C27 H27 0.9500
C28 C32 1.391(4)
C28 C29 1.531(4)
C29 C75 1.373(7)
C29 C78 1.375(8)
C29 C77 1.537(7)
C29 C76 1.626(7)
C29 H29A 1.0000
C29 H29B 1.0000
C32 C33 1.394(3)
C32 H32 0.9500
C33 C34 1.521(3)
C34 C36 1.525(4)
C34 C35 1.531(4)
C34 H34 1.0000
C35 H35A 0.9800
C35 H35B 0.9800
C35 H35C 0.9800
C36 H36A 0.9800
C36 H36B 0.9800
C36 H36C 0.9800
C37 C42 1.393(4)
C37 C38 1.404(3)
C38 C39 1.381(4)
C38 H38 0.9500
C39 C40 1.378(5)
C39 H39 0.9500
C40 C41 1.388(4)
C40 H40 0.9500
C41 C42 1.386(4)
C41 H41 0.9500
C42 H42 0.9500
C43 C44 1.399(3)
C43 C48 1.409(3)
C44 C45 1.382(3)
C44 H44 0.9500
C45 C46 1.388(3)
C45 H45 0.9500
C46 C47 1.380(3)
C46 H46 0.9500
C47 C48 1.396(3)
C47 H47 0.9500
C49 C50 1.386(3)
C49 C54 1.388(4)
C50 C51 1.389(4)
C50 H50 0.9500
C51 C52 1.372(5)
C51 H51 0.9500
C52 C53 1.388(5)
C52 H52 0.9500
C53 C54 1.386(4)
C53 H53 0.9500
C54 H54 0.9500
C56 C57 1.540(7)
C56 H56A 0.9800
C56 H56B 0.9800
C56 H56C 0.9800
C57 C62 1.354(6)
C57 C58 1.401(6)
C58 C59 1.407(7)
C58 H58 0.9500
C59 C60 1.346(7)
C59 H59 0.9500
C60 C61 1.373(7)
C60 H60 0.9500
C61 C62 1.375(6)
C61 H61 0.9500
C62 H62 0.9500
C63 C64 1.508(5)
C63 H63A 0.9800
C63 H63B 0.9800
C63 H63C 0.9800
C64 C68 1.370(5)
C64 C65 1.389(4)
C65 C66 1.380(5)
C65 H65 0.9500
C66 C67 1.376(6)
C66 H66 0.9500
C67 C69 1.376(5)
C67 H67 0.9500
C68 C69 1.363(6)
C68 H68 0.9500
C69 H69 0.9500
C75 H75A 0.9800
C75 H75B 0.9800
C75 H75C 0.9800
C76 H76A 0.9800
C76 H76B 0.9800
C76 H76C 0.9800
C77 H77A 0.9800
C77 H77B 0.9800
C77 H77C 0.9800
C78 H78A 0.9800
C78 H78B 0.9800
C78 H78C 0.9800

loop_
_geom_torsion_atom_site_label_1
_geom_torsion_atom_site_label_2
_geom_torsion_atom_site_label_3
_geom_torsion_atom_site_label_4
_geom_torsion
C48 Sn1 Ge1 Cl2 79.38(7)
C1 Sn1 Ge1 Cl2 -141.25(7)
Cl1 Sn1 Ge1 Cl2 -25.30(3)
C48 Sn1 Ge1 P1 -13.89(6)
C1 Sn1 Ge1 P1 125.48(7)
Cl1 Sn1 Ge1 P1 -118.57(2)
Cl2 Ge1 P1 C37 163.00(9)
Sn1 Ge1 P1 C37 -104.77(8)
Cl2 Ge1 P1 C49 46.43(9)
Sn1 Ge1 P1 C49 138.66(9)
Cl2 Ge1 P1 C43 -76.15(9)
Sn1 Ge1 P1 C43 16.08(9)
C48 Sn1 C1 C2 -35.0(2)
Cl1 Sn1 C1 C2 69.66(18)
Ge1 Sn1 C1 C2 -167.98(15)
C48 Sn1 C1 C6 152.51(15)
Cl1 Sn1 C1 C6 -102.85(16)
Ge1 Sn1 C1 C6 19.50(19)
C6 C1 C2 C3 3.1(3)
Sn1 C1 C2 C3 -169.28(17)
C6 C1 C2 C22 -172.6(2)
Sn1 C1 C2 C22 15.0(3)
C1 C2 C3 C4 0.8(4)
C22 C2 C3 C4 176.9(2)
C2 C3 C4 C5 -2.8(4)
C3 C4 C5 C6 0.8(4)
C4 C5 C6 C1 3.2(4)
C4 C5 C6 C7 -171.2(2)
C2 C1 C6 C5 -5.1(3)
Sn1 C1 C6 C5 167.97(18)
C2 C1 C6 C7 169.1(2)
Sn1 C1 C6 C7 -17.9(3)
C5 C6 C7 C8 -90.2(3)
C1 C6 C7 C8 95.4(3)
C5 C6 C7 C18 88.4(3)
C1 C6 C7 C18 -86.0(3)
C18 C7 C8 C12 0.4(3)
C6 C7 C8 C12 179.0(2)
C18 C7 C8 C9 -177.2(2)
C6 C7 C8 C9 1.3(3)
C12 C8 C9 C11 43.0(3)
C7 C8 C9 C11 -139.4(2)
C12 C8 C9 C10 -81.6(3)
C7 C8 C9 C10 95.9(3)
C7 C8 C12 C13 0.9(3)
C9 C8 C12 C13 178.6(2)
C8 C12 C13 C17 -1.1(3)
C8 C12 C13 C14 179.2(2)
C12 C13 C14 C16 114.5(3)
C17 C13 C14 C16 -65.2(3)
C12 C13 C14 C15 -121.5(3)
C17 C13 C14 C15 58.8(3)
C12 C13 C17 C18 -0.1(3)
C14 C13 C17 C18 179.7(2)
C13 C17 C18 C7 1.4(3)
C13 C17 C18 C19 -176.9(2)
C8 C7 C18 C17 -1.5(3)
C6 C7 C18 C17 179.8(2)
C8 C7 C18 C19 176.6(2)
C6 C7 C18 C19 -2.0(3)
C17 C18 C19 C21 56.0(3)
C7 C18 C19 C21 -122.2(2)
C17 C18 C19 C20 -67.7(3)
C7 C18 C19 C20 114.1(2)
C3 C2 C22 C23 72.7(3)
C1 C2 C22 C23 -111.5(3)
C3 C2 C22 C33 -99.6(3)
C1 C2 C22 C33 76.2(3)
C33 C22 C23 C27 0.3(3)
C2 C22 C23 C27 -171.9(2)
C33 C22 C23 C24 177.1(2)
C2 C22 C23 C24 4.9(3)
C27 C23 C24 C26 -50.4(3)
C22 C23 C24 C26 132.8(2)
C27 C23 C24 C25 73.5(3)
C22 C23 C24 C25 -103.3(3)
C22 C23 C27 C28 1.1(4)
C24 C23 C27 C28 -175.8(2)
C23 C27 C28 C32 -2.3(4)
C23 C27 C28 C29 176.4(2)
C27 C28 C29 C75 -165.5(4)
C32 C28 C29 C75 13.1(5)
C27 C28 C29 C78 -13.8(6)
C32 C28 C29 C78 164.8(5)
C27 C28 C29 C77 128.8(4)
C32 C28 C29 C77 -52.6(5)
C27 C28 C29 C76 67.2(4)
C32 C28 C29 C76 -114.1(4)
C27 C28 C32 C33 2.1(4)
C29 C28 C32 C33 -176.6(2)
C28 C32 C33 C22 -0.7(4)
C28 C32 C33 C34 176.6(2)
C23 C22 C33 C32 -0.5(3)
C2 C22 C33 C32 171.8(2)
C23 C22 C33 C34 -177.8(2)
C2 C22 C33 C34 -5.5(3)
C32 C33 C34 C36 -90.3(3)
C22 C33 C34 C36 87.0(3)
C32 C33 C34 C35 34.2(3)
C22 C33 C34 C35 -148.5(2)
C49 P1 C37 C42 -101.8(2)
C43 P1 C37 C42 9.3(2)
Ge1 P1 C37 C42 135.27(19)
C49 P1 C37 C38 76.1(2)
C43 P1 C37 C38 -172.78(19)
Ge1 P1 C37 C38 -46.8(2)
C42 C37 C38 C39 0.5(4)
P1 C37 C38 C39 -177.6(2)
C37 C38 C39 C40 -1.3(4)
C38 C39 C40 C41 0.6(4)
C39 C40 C41 C42 1.0(4)
C40 C41 C42 C37 -1.8(4)
C38 C37 C42 C41 1.1(4)
P1 C37 C42 C41 179.0(2)
C37 P1 C43 C44 -77.3(2)
C49 P1 C43 C44 34.9(2)
Ge1 P1 C43 C44 163.21(18)
C37 P1 C43 C48 106.4(2)
C49 P1 C43 C48 -141.4(2)
Ge1 P1 C43 C48 -13.1(2)
C48 C43 C44 C45 1.6(4)
P1 C43 C44 C45 -174.7(2)
C43 C44 C45 C46 1.3(4)
C44 C45 C46 C47 -2.6(5)
C45 C46 C47 C48 1.1(4)
C46 C47 C48 C43 1.8(4)
C46 C47 C48 Sn1 176.1(2)
C44 C43 C48 C47 -3.1(4)
P1 C43 C48 C47 173.10(19)
C44 C43 C48 Sn1 -177.81(19)
P1 C43 C48 Sn1 -1.6(3)
C1 Sn1 C48 C47 55.9(2)
Cl1 Sn1 C48 C47 -47.4(2)
Ge1 Sn1 C48 C47 -161.3(2)
C1 Sn1 C48 C43 -129.78(18)
Cl1 Sn1 C48 C43 126.92(17)
Ge1 Sn1 C48 C43 12.99(19)
C37 P1 C49 C50 -8.7(2)
C43 P1 C49 C50 -122.9(2)
Ge1 P1 C49 C50 108.0(2)
C37 P1 C49 C54 171.2(2)
C43 P1 C49 C54 57.0(2)
Ge1 P1 C49 C54 -72.1(2)
C54 C49 C50 C51 -0.4(4)
P1 C49 C50 C51 179.6(2)
C49 C50 C51 C52 -0.3(4)
C50 C51 C52 C53 0.6(4)
C51 C52 C53 C54 -0.2(5)
C52 C53 C54 C49 -0.5(4)
C50 C49 C54 C53 0.8(4)
P1 C49 C54 C53 -179.2(2)
C62 C57 C58 C59 -0.5(8)
C56 C57 C58 C59 -176.3(5)
C57 C58 C59 C60 -0.3(7)
C58 C59 C60 C61 -0.3(7)
C59 C60 C61 C62 1.6(7)
C58 C57 C62 C61 1.8(8)
C56 C57 C62 C61 177.6(5)
C60 C61 C62 C57 -2.4(7)
C68 C64 C65 C66 -1.5(4)
C63 C64 C65 C66 177.6(3)
C64 C65 C66 C67 0.6(5)
C65 C66 C67 C69 0.4(5)
C65 C64 C68 C69 1.5(5)
C63 C64 C68 C69 -177.6(3)
C64 C68 C69 C67 -0.6(6)
C66 C67 C69 C68 -0.4(6)
